data_2221535
loop_
_publ_author_name
'Ngaini, Zainab'
'Rahman, Norashikin Irdawaty Abd'
'Hussain, Hasnain'
'Razak, Ibrahim Abdul'
'Fun, Hoong-Kun'

_publ_section_title
;
 (<i>E</i>)-3-(4-Decyloxyphenyl)-1-(2-hydroxyphenyl)prop-2-en-1-one
;
_journal_coeditor_code TK2402
_journal_issue 4
_journal_name_full 'Acta Crystallographica Section E'
_journal_page_first o889
_journal_page_last o890
_journal_paper_doi 10.1107/S1600536809010848
_journal_volume 65
_journal_year 2009
_chemical_formula_iupac 'C25 H32 O3'
_chemical_formula_moiety 'C25 H32 O3'
_chemical_formula_sum 'C25 H32 O3'
_chemical_formula_weight 380.51
_chemical_name_systematic
;
(<i>E</i>)-3-(4-Decyloxyphenyl)-1-(2-hydroxyphenyl)prop-2-en-1-one
;
_space_group_IT_number 14
_symmetry_cell_setting monoclinic
_symmetry_space_group_name_Hall '-P 2ybc'
_symmetry_space_group_name_H-M 'P 1 21/c 1'
_atom_sites_solution_hydrogens geom
_atom_sites_solution_primary direct
_atom_sites_solution_secondary difmap
_audit_creation_method SHELXL-97
_cell_angle_alpha 90
_cell_angle_beta 101.7200(10)
_cell_angle_gamma 90
_cell_formula_units_Z 4
_cell_length_a 21.2700(4)
_cell_length_b 7.6779(2)
_cell_length_c 13.2330(3)
_cell_measurement_reflns_used 3600
_cell_measurement_temperature 100
_cell_measurement_theta_max 30.1
_cell_measurement_theta_min 2.8
_cell_volume 2116.01(8)
_computing_cell_refinement 'SAINT (Bruker, 2005)'
_computing_data_collection 'APEX2 (Bruker, 2005)'
_computing_data_reduction 'SAINT (Bruker, 2005)'
_computing_molecular_graphics 'SHELXTL (Sheldrick, 2008)'
_computing_publication_material 'SHELXTL (Sheldrick, 2008) and PLATON (Spek, 2009)'
_computing_structure_refinement 'SHELXTL (Sheldrick, 2008)'
_computing_structure_solution 'SHELXTL (Sheldrick, 2008)'
_diffrn_ambient_temperature 100
_diffrn_measured_fraction_theta_full 0.997
_diffrn_measured_fraction_theta_max 0.997
_diffrn_measurement_device_type 'Bruker APEXII CCD area-detector'
_diffrn_measurement_method '\p and \w'
_diffrn_radiation_monochromator graphite
_diffrn_radiation_source 'sealed tube'
_diffrn_radiation_type MoK\a
_diffrn_radiation_wavelength 0.71073
_diffrn_reflns_av_R_equivalents 0.056
_diffrn_reflns_av_sigmaI/netI 0.061
_diffrn_reflns_limit_h_max 30
_diffrn_reflns_limit_h_min -30
_diffrn_reflns_limit_k_max 10
_diffrn_reflns_limit_k_min -10
_diffrn_reflns_limit_l_max 18
_diffrn_reflns_limit_l_min -18
_diffrn_reflns_number 25687
_diffrn_reflns_theta_full 30.1
_diffrn_reflns_theta_max 30.1
_diffrn_reflns_theta_min 1.0
_diffrn_standards_number 0
_exptl_absorpt_coefficient_mu 0.077
_exptl_absorpt_correction_T_max 0.997
_exptl_absorpt_correction_T_min 0.967
_exptl_absorpt_correction_type multi-scan
_exptl_absorpt_process_details '(SADABS; Bruker, 2005)'
_exptl_crystal_colour yellow
_exptl_crystal_density_diffrn 1.194
_exptl_crystal_density_method 'not measured'
_exptl_crystal_description plate
_exptl_crystal_F_000 824
_exptl_crystal_size_max 0.437
_exptl_crystal_size_mid 0.282
_exptl_crystal_size_min 0.036
_refine_diff_density_max 0.37
_refine_diff_density_min -0.26
_refine_ls_extinction_method none
_refine_ls_goodness_of_fit_ref 1.04
_refine_ls_hydrogen_treatment mixed
_refine_ls_matrix_type full
_refine_ls_number_parameters 258
_refine_ls_number_reflns 6221
_refine_ls_number_restraints 0
_refine_ls_restrained_S_all 1.04
_refine_ls_R_factor_all 0.101
_refine_ls_R_factor_gt 0.058
_refine_ls_shift/su_max_lt 0.001
_refine_ls_shift/su_mean 0.000
_refine_ls_structure_factor_coef Fsqd
_refine_ls_weighting_details 'calc w=1/[\s^2^(Fo^2^)+(0.085P)^2^] where P=(Fo^2^+2Fc^2^)/3'
_refine_ls_weighting_scheme calc
_refine_ls_wR_factor_gt 0.140
_refine_ls_wR_factor_ref 0.165
_reflns_number_gt 4014
_reflns_number_total 6221
_reflns_threshold_expression I>2\s(I)
_cod_data_source_file tk2402.cif
_cod_data_source_block I
_cod_depositor_comments
;
The following automatic conversions were performed:
'_symmetry_cell_setting' value 'Monoclinic' changed to 'monoclinic'
according to '/home/saulius/struct/CIF-dictionaries/cif_core.dic'
dictionary named 'cif_core.dic' version 2.4.1 from 2010-06-29.

Automatic conversion script
Id: cif_fix_enum 1527 2010-12-29 10:47:43Z saulius 

The following automatic conversions were performed:

'_symmetry_cell_setting' value 'Monoclinic' changed to 'monoclinic'
according to /home/saulius/struct/CIF-dictionaries/cif_core.dic
dictionary named 'cif_core.dic' version 2.4.1 from 2010-06-29.

Automatic conversion script
Id: cif_fix_values 1715 2011-07-08 13:25:40Z adriana 
;
_cod_original_sg_symbol_H-M 'P 21/c'
_cod_database_code 2221535
_cod_database_fobs_code 2221535

loop_
_symmetry_equiv_pos_as_xyz
'x, y, z'
'-x, y+1/2, -z+1/2'
'-x, -y, -z'
'x, -y-1/2, z-1/2'

loop_
_atom_site_type_symbol
_atom_site_label
_atom_site_fract_x
_atom_site_fract_y
_atom_site_fract_z
_atom_site_U_iso_or_equiv
_atom_site_adp_type
_atom_site_calc_flag
_atom_site_refinement_flags
_atom_site_occupancy
_atom_site_disorder_assembly
_atom_site_disorder_group
O O1 0.77177(6) -0.18603(17) 1.07201(8) 0.0262(3) Uani d . 1 . .
O O2 0.67717(5) -0.08052(16) 0.93853(8) 0.0229(3) Uani d . 1 . .
O O3 0.46966(5) 0.31479(15) 0.38134(8) 0.0184(3) Uani d . 1 . .
C C1 0.80643(7) -0.1716(2) 0.99763(11) 0.0190(3) Uani d . 1 . .
C C2 0.87159(7) -0.2144(2) 1.02373(12) 0.0221(4) Uani d . 1 . .
H H2A 0.8895 -0.2502 1.0905 0.026 Uiso calc R 1 . .
C C3 0.90932(8) -0.2037(2) 0.95104(13) 0.0238(4) Uani d . 1 . .
H H3A 0.9527 -0.2317 0.9691 0.029 Uiso calc R 1 . .
C C4 0.88302(7) -0.1510(2) 0.85025(12) 0.0243(4) Uani d . 1 . .
H H4A 0.9087 -0.1447 0.8012 0.029 Uiso calc R 1 . .
C C5 0.81885(7) -0.1087(2) 0.82397(12) 0.0202(4) Uani d . 1 . .
H H5A 0.8015 -0.0748 0.7566 0.024 Uiso calc R 1 . .
C C6 0.77893(7) -0.1153(2) 0.89626(11) 0.0164(3) Uani d . 1 . .
C C7 0.71034(7) -0.0670(2) 0.87122(11) 0.0168(3) Uani d . 1 . .
C C8 0.68075(7) -0.0001(2) 0.76851(11) 0.0170(3) Uani d . 1 . .
H H8A 0.7050 0.0083 0.7176 0.020 Uiso calc R 1 . .
C C9 0.61889(7) 0.0488(2) 0.74806(11) 0.0162(3) Uani d . 1 . .
H H9A 0.5973 0.0365 0.8021 0.019 Uiso calc R 1 . .
C C10 0.58106(7) 0.1188(2) 0.65252(11) 0.0148(3) Uani d . 1 . .
C C11 0.60383(7) 0.1283(2) 0.56004(11) 0.0173(3) Uani d . 1 . .
H H11A 0.6451 0.0898 0.5583 0.021 Uiso calc R 1 . .
C C12 0.56528(7) 0.1943(2) 0.47184(11) 0.0181(3) Uani d . 1 . .
H H12A 0.5806 0.1993 0.4109 0.022 Uiso calc R 1 . .
C C13 0.50347(7) 0.2538(2) 0.47327(11) 0.0155(3) Uani d . 1 . .
C C14 0.48019(7) 0.2480(2) 0.56425(11) 0.0169(3) Uani d . 1 . .
H H14A 0.4393 0.2891 0.5661 0.020 Uiso calc R 1 . .
C C15 0.51927(7) 0.1794(2) 0.65231(11) 0.0178(3) Uani d . 1 . .
H H15A 0.5037 0.1738 0.7130 0.021 Uiso calc R 1 . .
C C16 0.40477(7) 0.3738(2) 0.37618(11) 0.0166(3) Uani d . 1 . .
H H16A 0.4040 0.4690 0.4241 0.020 Uiso calc R 1 . .
H H16B 0.3784 0.2798 0.3935 0.020 Uiso calc R 1 . .
C C17 0.37994(7) 0.4340(2) 0.26649(11) 0.0167(3) Uani d . 1 . .
H H17A 0.3836 0.3389 0.2198 0.020 Uiso calc R 1 . .
H H17B 0.4068 0.5286 0.2512 0.020 Uiso calc R 1 . .
C C18 0.31030(7) 0.4956(2) 0.24639(11) 0.0174(3) Uani d . 1 . .
H H18A 0.3063 0.5922 0.2919 0.021 Uiso calc R 1 . .
H H18B 0.2830 0.4018 0.2613 0.021 Uiso calc R 1 . .
C C19 0.28817(7) 0.5531(2) 0.13439(11) 0.0171(3) Uani d . 1 . .
H H19A 0.3153 0.6484 0.1212 0.021 Uiso calc R 1 . .
H H19B 0.2946 0.4571 0.0899 0.021 Uiso calc R 1 . .
C C20 0.21838(7) 0.6114(2) 0.10436(11) 0.0179(3) Uani d . 1 . .
H H20A 0.2113 0.7086 0.1476 0.022 Uiso calc R 1 . .
H H20B 0.1906 0.5167 0.1161 0.022 Uiso calc R 1 . .
C C21 0.20115(7) 0.6662(2) -0.00900(11) 0.0197(3) Uani d . 1 . .
H H21A 0.2293 0.7608 -0.0197 0.024 Uiso calc R 1 . .
H H21B 0.2095 0.5690 -0.0512 0.024 Uiso calc R 1 . .
C C22 0.13201(7) 0.7246(2) -0.04652(11) 0.0198(3) Uani d . 1 . .
H H22A 0.1231 0.8218 -0.0048 0.024 Uiso calc R 1 . .
H H22B 0.1034 0.6300 -0.0375 0.024 Uiso calc R 1 . .
C C23 0.11847(7) 0.7792(2) -0.15963(12) 0.0210(4) Uani d . 1 . .
H H23A 0.1467 0.8751 -0.1677 0.025 Uiso calc R 1 . .
H H23B 0.1289 0.6826 -0.2006 0.025 Uiso calc R 1 . .
C C24 0.04954(7) 0.8345(2) -0.20226(12) 0.0223(4) Uani d . 1 . .
H H24A 0.0400 0.9375 -0.1657 0.027 Uiso calc R 1 . .
H H24B 0.0208 0.7424 -0.1899 0.027 Uiso calc R 1 . .
C C25 0.03726(8) 0.8736(3) -0.31744(13) 0.0296(4) Uani d . 1 . .
H H25A -0.0062 0.9124 -0.3402 0.044 Uiso calc R 1 . .
H H25B 0.0441 0.7700 -0.3544 0.044 Uiso calc R 1 . .
H H25C 0.0662 0.9630 -0.3304 0.044 Uiso calc R 1 . .
H H1O1 0.7313(10) -0.153(3) 1.0406(17) 0.053(7) Uiso d . 1 . .

loop_
_atom_site_aniso_label
_atom_site_aniso_U_11
_atom_site_aniso_U_22
_atom_site_aniso_U_33
_atom_site_aniso_U_12
_atom_site_aniso_U_13
_atom_site_aniso_U_23
O1 0.0252(6) 0.0380(8) 0.0154(5) 0.0058(6) 0.0043(4) 0.0038(5)
O2 0.0205(6) 0.0322(7) 0.0166(5) 0.0022(5) 0.0052(4) 0.0040(5)
O3 0.0157(5) 0.0255(7) 0.0137(5) 0.0054(5) 0.0025(4) 0.0040(4)
C1 0.0206(8) 0.0206(9) 0.0152(7) 0.0009(7) 0.0024(6) -0.0017(6)
C2 0.0218(8) 0.0255(10) 0.0162(7) 0.0055(7) -0.0025(6) 0.0014(6)
C3 0.0182(8) 0.0260(10) 0.0258(8) 0.0050(7) 0.0008(6) -0.0011(7)
C4 0.0202(8) 0.0302(10) 0.0234(8) 0.0027(8) 0.0066(6) 0.0020(7)
C5 0.0207(8) 0.0217(9) 0.0178(7) 0.0012(7) 0.0027(6) 0.0028(6)
C6 0.0160(7) 0.0162(8) 0.0161(7) 0.0003(6) 0.0009(5) 0.0002(6)
C7 0.0180(7) 0.0154(8) 0.0164(7) -0.0009(6) 0.0020(5) -0.0005(6)
C8 0.0191(7) 0.0172(8) 0.0147(7) -0.0002(7) 0.0033(5) 0.0011(6)
C9 0.0194(7) 0.0155(8) 0.0139(7) -0.0026(6) 0.0039(5) -0.0023(6)
C10 0.0151(7) 0.0147(8) 0.0140(6) -0.0009(6) 0.0018(5) -0.0003(6)
C11 0.0155(7) 0.0187(9) 0.0181(7) 0.0020(6) 0.0041(5) -0.0015(6)
C12 0.0187(7) 0.0221(9) 0.0146(7) 0.0018(7) 0.0062(5) 0.0011(6)
C13 0.0169(7) 0.0152(8) 0.0136(7) 0.0003(6) 0.0016(5) -0.0003(6)
C14 0.0135(7) 0.0204(9) 0.0170(7) 0.0015(6) 0.0034(5) -0.0016(6)
C15 0.0167(7) 0.0230(9) 0.0144(7) -0.0017(7) 0.0048(5) -0.0004(6)
C16 0.0131(7) 0.0211(9) 0.0159(7) 0.0018(6) 0.0036(5) 0.0008(6)
C17 0.0165(7) 0.0180(8) 0.0154(7) 0.0013(6) 0.0024(5) 0.0010(6)
C18 0.0162(7) 0.0207(9) 0.0153(7) 0.0017(7) 0.0027(5) 0.0016(6)
C19 0.0161(7) 0.0197(9) 0.0154(7) 0.0004(6) 0.0030(5) 0.0018(6)
C20 0.0168(7) 0.0190(9) 0.0178(7) 0.0006(7) 0.0028(5) 0.0007(6)
C21 0.0179(7) 0.0232(9) 0.0175(7) 0.0037(7) 0.0023(6) 0.0015(6)
C22 0.0192(7) 0.0213(9) 0.0186(7) 0.0018(7) 0.0029(6) 0.0009(6)
C23 0.0194(8) 0.0236(9) 0.0191(7) 0.0021(7) 0.0016(6) 0.0005(6)
C24 0.0180(7) 0.0244(10) 0.0228(8) 0.0023(7) 0.0005(6) 0.0014(7)
C25 0.0279(9) 0.0333(11) 0.0238(8) 0.0024(8) -0.0038(7) 0.0034(7)

loop_
_atom_type_symbol
_atom_type_description
_atom_type_scat_dispersion_real
_atom_type_scat_dispersion_imag
_atom_type_scat_source
C C 0.0033 0.0016 'International Tables Vol C Tables 4.2.6.8 and 6.1.1.4'
H H 0.0000 0.0000 'International Tables Vol C Tables 4.2.6.8 and 6.1.1.4'
O O 0.0106 0.0060 'International Tables Vol C Tables 4.2.6.8 and 6.1.1.4'

loop_
_geom_angle_atom_site_label_1
_geom_angle_atom_site_label_2
_geom_angle_atom_site_label_3
_geom_angle_site_symmetry_1
_geom_angle_site_symmetry_3
_geom_angle
_geom_angle_publ_flag
C1 O1 H1O1 . . 104.5(14) ?
C13 O3 C16 . . 118.47(11) ?
O1 C1 C2 . . 117.51(14) ?
O1 C1 C6 . . 122.27(14) ?
C2 C1 C6 . . 120.21(14) ?
C3 C2 C1 . . 120.24(14) ?
C3 C2 H2A . . 119.9 ?
C1 C2 H2A . . 119.9 ?
C2 C3 C4 . . 120.52(14) ?
C2 C3 H3A . . 119.7 ?
C4 C3 H3A . . 119.7 ?
C5 C4 C3 . . 119.56(15) ?
C5 C4 H4A . . 120.2 ?
C3 C4 H4A . . 120.2 ?
C4 C5 C6 . . 121.68(14) ?
C4 C5 H5A . . 119.2 ?
C6 C5 H5A . . 119.2 ?
C5 C6 C1 . . 117.76(13) ?
C5 C6 C7 . . 123.03(13) ?
C1 C6 C7 . . 119.21(13) ?
O2 C7 C8 . . 119.42(13) ?
O2 C7 C6 . . 119.67(13) ?
C8 C7 C6 . . 120.90(13) ?
C9 C8 C7 . . 120.17(14) ?
C9 C8 H8A . . 119.9 ?
C7 C8 H8A . . 119.9 ?
C8 C9 C10 . . 128.65(14) ?
C8 C9 H9A . . 115.7 ?
C10 C9 H9A . . 115.7 ?
C15 C10 C11 . . 118.18(13) ?
C15 C10 C9 . . 118.64(13) ?
C11 C10 C9 . . 123.18(13) ?
C12 C11 C10 . . 120.31(14) ?
C12 C11 H11A . . 119.8 ?
C10 C11 H11A . . 119.8 ?
C11 C12 C13 . . 120.56(13) ?
C11 C12 H12A . . 119.7 ?
C13 C12 H12A . . 119.7 ?
O3 C13 C14 . . 124.49(13) ?
O3 C13 C12 . . 115.33(12) ?
C14 C13 C12 . . 120.18(13) ?
C15 C14 C13 . . 118.67(14) ?
C15 C14 H14A . . 120.7 ?
C13 C14 H14A . . 120.7 ?
C14 C15 C10 . . 122.08(14) ?
C14 C15 H15A . . 119.0 ?
C10 C15 H15A . . 119.0 ?
O3 C16 C17 . . 106.62(11) ?
O3 C16 H16A . . 110.4 ?
C17 C16 H16A . . 110.4 ?
O3 C16 H16B . . 110.4 ?
C17 C16 H16B . . 110.4 ?
H16A C16 H16B . . 108.6 ?
C16 C17 C18 . . 113.54(12) ?
C16 C17 H17A . . 108.9 ?
C18 C17 H17A . . 108.9 ?
C16 C17 H17B . . 108.9 ?
C18 C17 H17B . . 108.9 ?
H17A C17 H17B . . 107.7 ?
C17 C18 C19 . . 110.85(12) ?
C17 C18 H18A . . 109.5 ?
C19 C18 H18A . . 109.5 ?
C17 C18 H18B . . 109.5 ?
C19 C18 H18B . . 109.5 ?
H18A C18 H18B . . 108.1 ?
C20 C19 C18 . . 115.48(12) ?
C20 C19 H19A . . 108.4 ?
C18 C19 H19A . . 108.4 ?
C20 C19 H19B . . 108.4 ?
C18 C19 H19B . . 108.4 ?
H19A C19 H19B . . 107.5 ?
C19 C20 C21 . . 111.31(12) ?
C19 C20 H20A . . 109.4 ?
C21 C20 H20A . . 109.4 ?
C19 C20 H20B . . 109.4 ?
C21 C20 H20B . . 109.4 ?
H20A C20 H20B . . 108.0 ?
C22 C21 C20 . . 115.12(12) ?
C22 C21 H21A . . 108.5 ?
C20 C21 H21A . . 108.5 ?
C22 C21 H21B . . 108.5 ?
C20 C21 H21B . . 108.5 ?
H21A C21 H21B . . 107.5 ?
C21 C22 C23 . . 112.27(12) ?
C21 C22 H22A . . 109.2 ?
C23 C22 H22A . . 109.2 ?
C21 C22 H22B . . 109.2 ?
C23 C22 H22B . . 109.2 ?
H22A C22 H22B . . 107.9 ?
C24 C23 C22 . . 114.63(13) ?
C24 C23 H23A . . 108.6 ?
C22 C23 H23A . . 108.6 ?
C24 C23 H23B . . 108.6 ?
C22 C23 H23B . . 108.6 ?
H23A C23 H23B . . 107.6 ?
C23 C24 C25 . . 112.51(14) ?
C23 C24 H24A . . 109.1 ?
C25 C24 H24A . . 109.1 ?
C23 C24 H24B . . 109.1 ?
C25 C24 H24B . . 109.1 ?
H24A C24 H24B . . 107.8 ?
C24 C25 H25A . . 109.5 ?
C24 C25 H25B . . 109.5 ?
H25A C25 H25B . . 109.5 ?
C24 C25 H25C . . 109.5 ?
H25A C25 H25C . . 109.5 ?
H25B C25 H25C . . 109.5 ?

loop_
_geom_bond_atom_site_label_1
_geom_bond_atom_site_label_2
_geom_bond_site_symmetry_2
_geom_bond_distance
_geom_bond_publ_flag
O1 C1 . 1.3488(18) ?
O1 H1O1 . 0.91(2) ?
O2 C7 . 1.2479(17) ?
O3 C13 . 1.3643(17) ?
O3 C16 . 1.4411(17) ?
C1 C2 . 1.398(2) ?
C1 C6 . 1.418(2) ?
C2 C3 . 1.375(2) ?
C2 H2A . 0.9300 ?
C3 C4 . 1.397(2) ?
C3 H3A . 0.9300 ?
C4 C5 . 1.377(2) ?
C4 H4A . 0.9300 ?
C5 C6 . 1.403(2) ?
C5 H5A . 0.9300 ?
C6 C7 . 1.476(2) ?
C7 C8 . 1.469(2) ?
C8 C9 . 1.342(2) ?
C8 H8A . 0.9300 ?
C9 C10 . 1.4563(19) ?
C9 H9A . 0.9300 ?
C10 C15 . 1.394(2) ?
C10 C11 . 1.406(2) ?
C11 C12 . 1.379(2) ?
C11 H11A . 0.9300 ?
C12 C13 . 1.395(2) ?
C12 H12A . 0.9300 ?
C13 C14 . 1.393(2) ?
C14 C15 . 1.390(2) ?
C14 H14A . 0.9300 ?
C15 H15A . 0.9300 ?
C16 C17 . 1.5126(19) ?
C16 H16A . 0.9700 ?
C16 H16B . 0.9700 ?
C17 C18 . 1.526(2) ?
C17 H17A . 0.9700 ?
C17 H17B . 0.9700 ?
C18 C19 . 1.5263(19) ?
C18 H18A . 0.9700 ?
C18 H18B . 0.9700 ?
C19 C20 . 1.524(2) ?
C19 H19A . 0.9700 ?
C19 H19B . 0.9700 ?
C20 C21 . 1.529(2) ?
C20 H20A . 0.9700 ?
C20 H20B . 0.9700 ?
C21 C22 . 1.521(2) ?
C21 H21A . 0.9700 ?
C21 H21B . 0.9700 ?
C22 C23 . 1.524(2) ?
C22 H22A . 0.9700 ?
C22 H22B . 0.9700 ?
C23 C24 . 1.520(2) ?
C23 H23A . 0.9700 ?
C23 H23B . 0.9700 ?
C24 C25 . 1.523(2) ?
C24 H24A . 0.9700 ?
C24 H24B . 0.9700 ?
C25 H25A . 0.9600 ?
C25 H25B . 0.9600 ?
C25 H25C . 0.9600 ?

loop_
_geom_hbond_atom_site_label_D
_geom_hbond_atom_site_label_H
_geom_hbond_atom_site_label_A
_geom_hbond_site_symmetry_A
_geom_hbond_distance_DH
_geom_hbond_distance_HA
_geom_hbond_distance_DA
_geom_hbond_angle_DHA
_geom_hbond_publ_flag
O1 H1O1 O2 . 0.91(2) 1.68(2) 2.526(2) 152(2) yes
C15 H15A O3 4_566 0.93 2.48 3.406(2) 174 yes
C20 H20B Cg1 3_656 0.97 2.85 3.702(2) 147 yes
C22 H22A Cg1 3_666 0.97 2.84 3.712(2) 149 yes
C16 H16A Cg2 3_666 0.97 2.87 3.596(2) 132 yes

loop_
_geom_torsion_atom_site_label_1
_geom_torsion_atom_site_label_2
_geom_torsion_atom_site_label_3
_geom_torsion_atom_site_label_4
_geom_torsion_site_symmetry_1
_geom_torsion_site_symmetry_2
_geom_torsion_site_symmetry_3
_geom_torsion_site_symmetry_4
_geom_torsion
_geom_torsion_publ_flag
O1 C1 C2 C3 . . . . 179.46(16) ?
C6 C1 C2 C3 . . . . -0.6(3) ?
C1 C2 C3 C4 . . . . -0.4(3) ?
C2 C3 C4 C5 . . . . 0.4(3) ?
C3 C4 C5 C6 . . . . 0.6(3) ?
C4 C5 C6 C1 . . . . -1.5(2) ?
C4 C5 C6 C7 . . . . 178.57(16) ?
O1 C1 C6 C5 . . . . -178.55(15) ?
C2 C1 C6 C5 . . . . 1.5(2) ?
O1 C1 C6 C7 . . . . 1.4(2) ?
C2 C1 C6 C7 . . . . -178.58(15) ?
C5 C6 C7 O2 . . . . 178.04(16) ?
C1 C6 C7 O2 . . . . -1.9(2) ?
C5 C6 C7 C8 . . . . -3.0(2) ?
C1 C6 C7 C8 . . . . 177.06(15) ?
O2 C7 C8 C9 . . . . 1.2(2) ?
C6 C7 C8 C9 . . . . -177.73(15) ?
C7 C8 C9 C10 . . . . 179.58(15) ?
C8 C9 C10 C15 . . . . -172.82(16) ?
C8 C9 C10 C11 . . . . 7.2(3) ?
C15 C10 C11 C12 . . . . -0.7(2) ?
C9 C10 C11 C12 . . . . 179.31(15) ?
C10 C11 C12 C13 . . . . 0.5(2) ?
C16 O3 C13 C14 . . . . -1.6(2) ?
C16 O3 C13 C12 . . . . 178.28(13) ?
C11 C12 C13 O3 . . . . -179.46(14) ?
C11 C12 C13 C14 . . . . 0.4(2) ?
O3 C13 C14 C15 . . . . 178.78(14) ?
C12 C13 C14 C15 . . . . -1.1(2) ?
C13 C14 C15 C10 . . . . 0.9(2) ?
C11 C10 C15 C14 . . . . 0.0(2) ?
C9 C10 C15 C14 . . . . -179.99(14) ?
C13 O3 C16 C17 . . . . 179.70(13) ?
O3 C16 C17 C18 . . . . 178.01(13) ?
C16 C17 C18 C19 . . . . -179.58(13) ?
C17 C18 C19 C20 . . . . 177.93(14) ?
C18 C19 C20 C21 . . . . 179.96(14) ?
C19 C20 C21 C22 . . . . 179.28(14) ?
C20 C21 C22 C23 . . . . 179.36(14) ?
C21 C22 C23 C24 . . . . 178.50(14) ?
C22 C23 C24 C25 . . . . -175.39(15) ?

loop_
_cod_related_entry_id
_cod_related_entry_database
_cod_related_entry_code
1 ChemSpider 24742040
